data_4513361
loop_
_publ_author_name
'Das, Lakshmi Kanta'
'Diaz, Carmen'
'Ghosh, Ashutosh'

_publ_section_title
;
 Antiferromagnetic Mixed-Valence Cu(I)--Cu(II) Two-Dimensional
 Coordination Polymers Constructed by Double Oximato Bridged Cu(II) Dimers
 and CuISCN Based One-Dimensional Anionic Chains
;
_journal_issue 8
_journal_name_full 'Crystal Growth &amp; Design'
_journal_page_first 3939
_journal_paper_doi 10.1021/acs.cgd.5b00560
_journal_volume 15
_journal_year 2015
_chemical_formula_sum 'C24 H40 Cu4 N10 O2 S4'
_chemical_formula_weight 883.06
_chemical_name_systematic
;
 ?
;
_space_group_IT_number 14
_symmetry_cell_setting monoclinic
_symmetry_space_group_name_Hall '-P 2ybc'
_symmetry_space_group_name_H-M 'P 1 21/c 1'
_atom_sites_solution_hydrogens geom
_atom_sites_solution_primary direct
_atom_sites_solution_secondary difmap
_audit_creation_method SHELXL-97
_cell_angle_alpha 90.00
_cell_angle_beta 98.116(2)
_cell_angle_gamma 90.00
_cell_formula_units_Z 2
_cell_length_a 11.7972(6)
_cell_length_b 13.8115(7)
_cell_length_c 10.6670(5)
_cell_measurement_reflns_used 19183
_cell_measurement_temperature 293(2)
_cell_measurement_theta_max 25.1
_cell_measurement_theta_min 1.7
_cell_volume 1720.64(15)
_computing_cell_refinement 'Bruker SMART'
_computing_data_collection 'Bruker SMART'
_computing_data_reduction 'Bruker SAINT'
_computing_molecular_graphics 'Ortep-3 for Windows (Farrugia, 1997)'
_computing_publication_material 'WINGX V1.80.03'
_computing_structure_refinement 'SHELXL-97 (Sheldrick, 1997)'
_computing_structure_solution 'SHELXS-97 (Sheldrick, 1990)'
_diffrn_ambient_temperature 293(2)
_diffrn_measured_fraction_theta_full 0.998
_diffrn_measured_fraction_theta_max 0.998
_diffrn_radiation_monochromator graphite
_diffrn_radiation_source 'fine-focus sealed tube'
_diffrn_radiation_type MoK\a
_diffrn_radiation_wavelength 0.71073
_diffrn_reflns_av_R_equivalents 0.0497
_diffrn_reflns_av_unetI/netI 0.0329
_diffrn_reflns_limit_h_max 14
_diffrn_reflns_limit_h_min -14
_diffrn_reflns_limit_k_max 16
_diffrn_reflns_limit_k_min -16
_diffrn_reflns_limit_l_max 11
_diffrn_reflns_limit_l_min -12
_diffrn_reflns_number 19183
_diffrn_reflns_theta_full 25.07
_diffrn_reflns_theta_max 25.07
_diffrn_reflns_theta_min 1.74
_exptl_absorpt_coefficient_mu 2.721
_exptl_absorpt_correction_T_max 0.8117
_exptl_absorpt_correction_T_min 0.5612
_exptl_absorpt_correction_type empirical
_exptl_absorpt_process_details SADABS
_exptl_crystal_colour Green
_exptl_crystal_density_diffrn 1.704
_exptl_crystal_density_method 'not measured'
_exptl_crystal_description Needle
_exptl_crystal_F_000 900
_exptl_crystal_size_max 0.24
_exptl_crystal_size_mid 0.12
_exptl_crystal_size_min 0.08
_refine_diff_density_max 0.954
_refine_diff_density_min -0.400
_refine_diff_density_rms 0.081
_refine_ls_extinction_method none
_refine_ls_goodness_of_fit_ref 1.040
_refine_ls_hydrogen_treatment constr
_refine_ls_matrix_type full
_refine_ls_number_parameters 203
_refine_ls_number_reflns 3057
_refine_ls_number_restraints 0
_refine_ls_restrained_S_all 1.040
_refine_ls_R_factor_all 0.0507
_refine_ls_R_factor_gt 0.0381
_refine_ls_shift/su_max 0.001
_refine_ls_shift/su_mean 0.000
_refine_ls_structure_factor_coef Fsqd
_refine_ls_weighting_details 'calc w=1/[\s^2^(Fo^2^)+(0.0503P)^2^+1.9840P] where P=(Fo^2^+2Fc^2^)/3'
_refine_ls_weighting_scheme calc
_refine_ls_wR_factor_gt 0.0961
_refine_ls_wR_factor_ref 0.1022
_reflns_number_gt 2456
_reflns_number_total 3057
_reflns_threshold_expression >2sigma(I)
_cod_data_source_file cg5b00560_si_002.cif
_cod_data_source_block 3
_cod_depositor_comments
;
The following automatic conversions were performed:

'_symmetry_cell_setting' value 'Monoclinic' changed to 'monoclinic'
according to
/usr/data/users/saulius/crontab/automatic-downloads/rss-feeds/ACS/lib/dictionaries/cif_core.dic
dictionary named 'cif_core.dic' version 2.4.2 from 2011-04-26.

'_exptl_absorpt_correction_type' value 'EMPIRICAL' changed to
'empirical' according to
/usr/data/users/saulius/crontab/automatic-downloads/rss-feeds/ACS/lib/dictionaries/cif_core.dic
dictionary named 'cif_core.dic' version 2.4.2 from 2011-04-26.

Automatic conversion script
Id: cif_fix_values 3271 2015-04-21 07:52:19Z andrius 

 Adding full bibliography for 4513359--4513361.cif.
;
_cod_original_sg_symbol_H-M 'P 21/c'
_cod_database_code 4513361

loop_
_symmetry_equiv_pos_as_xyz
'x, y, z'
'-x, y+1/2, -z+1/2'
'-x, -y, -z'
'x, -y-1/2, z-1/2'

loop_
_atom_site_label
_atom_site_type_symbol
_atom_site_fract_x
_atom_site_fract_y
_atom_site_fract_z
_atom_site_U_iso_or_equiv
_atom_site_adp_type
_atom_site_occupancy
_atom_site_symmetry_multiplicity
_atom_site_calc_flag
_atom_site_refinement_flags
Cu1 Cu 0.86930(4) 0.02339(3) 0.38702(4) 0.02925(16) Uani 1 1 d .
Cu2 Cu 0.64445(5) -0.27295(5) 0.25394(5) 0.0551(2) Uani 1 1 d .
S2 S 0.50099(9) -0.15776(9) 0.13052(10) 0.0448(3) Uani 1 1 d .
S1 S 0.79760(10) -0.16393(8) 0.38252(10) 0.0426(3) Uani 1 1 d .
O11 O 1.0161(2) -0.0010(2) 0.3410(2) 0.0355(6) Uani 1 1 d .
N13 N 0.8130(3) 0.0757(2) 0.2019(3) 0.0328(7) Uani 1 1 d .
N11 N 0.8934(2) 0.0273(2) 0.5782(3) 0.0272(7) Uani 1 1 d .
N12 N 0.7187(3) 0.0658(2) 0.4182(3) 0.0338(7) Uani 1 1 d .
N1 N 0.7145(3) -0.1758(3) 0.6156(3) 0.0439(9) Uani 1 1 d .
C12 C 0.8010(3) 0.0465(3) 0.6271(3) 0.0286(8) Uani 1 1 d .
C13 C 0.7012(3) 0.0719(3) 0.5336(3) 0.0313(8) Uani 1 1 d .
C1 C 0.7486(3) -0.1698(3) 0.5197(4) 0.0344(9) Uani 1 1 d .
C15 C 0.6380(3) 0.0909(4) 0.3055(4) 0.0452(11) Uani 1 1 d .
H15A H 0.5812 0.1366 0.3266 0.054 Uiso 1 1 calc R
H15B H 0.5992 0.0335 0.2687 0.054 Uiso 1 1 calc R
C2 C 0.5470(3) -0.1673(3) -0.0087(4) 0.0368(9) Uani 1 1 d .
C11 C 0.7954(4) 0.0398(3) 0.7654(4) 0.0415(10) Uani 1 1 d .
H11A H 0.7816 -0.0261 0.7874 0.062 Uiso 1 1 calc R
H11B H 0.7344 0.0801 0.7863 0.062 Uiso 1 1 calc R
H11C H 0.8667 0.0612 0.8118 0.062 Uiso 1 1 calc R
C18 C 0.8633(4) -0.0753(4) 0.0864(4) 0.0485(11) Uani 1 1 d .
H18A H 0.9225 -0.0434 0.0489 0.073 Uiso 1 1 calc R
H18B H 0.8289 -0.1247 0.0302 0.073 Uiso 1 1 calc R
H18C H 0.8957 -0.1042 0.1653 0.073 Uiso 1 1 calc R
C16 C 0.7107(4) 0.1356(4) 0.2152(5) 0.0620(14) Uani 1 1 d .
H16A H 0.6650 0.1432 0.1328 0.074 Uiso 1 1 calc R
H16B H 0.7354 0.1995 0.2457 0.074 Uiso 1 1 calc R
C14 C 0.5914(3) 0.1015(4) 0.5760(4) 0.0481(11) Uani 1 1 d .
H14A H 0.5347 0.1122 0.5034 0.072 Uiso 1 1 calc R
H14B H 0.6028 0.1601 0.6245 0.072 Uiso 1 1 calc R
H14C H 0.5658 0.0512 0.6275 0.072 Uiso 1 1 calc R
C17 C 0.7743(4) -0.0032(4) 0.1098(4) 0.0567(13) Uani 1 1 d .
H17A H 0.7119 -0.0376 0.1402 0.068 Uiso 1 1 calc R
H17B H 0.7440 0.0264 0.0295 0.068 Uiso 1 1 calc R
C20 C 0.9534(6) 0.2127(4) 0.2388(7) 0.089(2) Uani 1 1 d .
H20A H 0.8974 0.2612 0.2502 0.134 Uiso 1 1 calc R
H20B H 1.0156 0.2420 0.2036 0.134 Uiso 1 1 calc R
H20C H 0.9818 0.1842 0.3192 0.134 Uiso 1 1 calc R
C19 C 0.9000(5) 0.1368(4) 0.1517(5) 0.0683(15) Uani 1 1 d .
H19A H 0.9600 0.0950 0.1293 0.082 Uiso 1 1 calc R
H19B H 0.8642 0.1678 0.0745 0.082 Uiso 1 1 calc R
N2 N 0.5785(3) -0.3240(3) 0.3956(3) 0.0406(8) Uani 1 1 d .

loop_
_atom_site_aniso_label
_atom_site_aniso_U_11
_atom_site_aniso_U_22
_atom_site_aniso_U_33
_atom_site_aniso_U_23
_atom_site_aniso_U_13
_atom_site_aniso_U_12
Cu1 0.0281(3) 0.0423(3) 0.0182(2) 0.00179(19) 0.00619(17) 0.0047(2)
Cu2 0.0692(4) 0.0711(4) 0.0306(3) -0.0039(3) 0.0261(3) -0.0041(3)
S2 0.0469(6) 0.0620(7) 0.0281(5) -0.0034(5) 0.0144(5) 0.0092(5)
S1 0.0581(7) 0.0441(6) 0.0298(5) -0.0023(5) 0.0208(5) -0.0107(5)
O11 0.0281(13) 0.0599(19) 0.0188(13) 0.0033(12) 0.0046(11) 0.0052(12)
N13 0.0325(17) 0.043(2) 0.0228(16) 0.0066(14) 0.0045(13) 0.0012(15)
N11 0.0280(16) 0.0315(18) 0.0223(15) 0.0001(13) 0.0048(13) 0.0003(13)
N12 0.0305(17) 0.046(2) 0.0250(17) 0.0006(14) 0.0044(13) 0.0080(15)
N1 0.061(2) 0.046(2) 0.0259(19) -0.0018(16) 0.0119(17) -0.0142(18)
C12 0.0322(19) 0.034(2) 0.0202(18) -0.0010(15) 0.0063(15) 0.0014(16)
C13 0.033(2) 0.035(2) 0.027(2) -0.0013(17) 0.0089(16) 0.0021(17)
C1 0.045(2) 0.032(2) 0.026(2) -0.0002(16) 0.0061(18) -0.0077(18)
C15 0.033(2) 0.073(3) 0.030(2) 0.006(2) 0.0020(17) 0.013(2)
C2 0.034(2) 0.044(2) 0.031(2) -0.0038(18) 0.0007(17) 0.0065(18)
C11 0.039(2) 0.062(3) 0.026(2) 0.0021(19) 0.0120(17) 0.003(2)
C18 0.058(3) 0.059(3) 0.030(2) -0.008(2) 0.011(2) -0.004(2)
C16 0.056(3) 0.088(4) 0.042(3) 0.020(3) 0.007(2) 0.022(3)
C14 0.036(2) 0.070(3) 0.040(2) -0.002(2) 0.0120(19) 0.013(2)
C17 0.063(3) 0.077(4) 0.028(2) 0.002(2) 0.000(2) -0.005(3)
C20 0.089(5) 0.059(4) 0.123(6) 0.001(4) 0.026(4) -0.011(3)
C19 0.067(3) 0.069(4) 0.072(4) 0.026(3) 0.020(3) -0.006(3)
N2 0.046(2) 0.054(2) 0.0229(18) -0.0020(15) 0.0093(15) -0.0102(17)

loop_
_atom_type_symbol
_atom_type_description
_atom_type_scat_dispersion_real
_atom_type_scat_dispersion_imag
_atom_type_scat_source
C C 0.0033 0.0016 'International Tables Vol C Tables 4.2.6.8 and 6.1.1.4'
H H 0.0000 0.0000 'International Tables Vol C Tables 4.2.6.8 and 6.1.1.4'
N N 0.0061 0.0033 'International Tables Vol C Tables 4.2.6.8 and 6.1.1.4'
O O 0.0106 0.0060 'International Tables Vol C Tables 4.2.6.8 and 6.1.1.4'
S S 0.1246 0.1234 'International Tables Vol C Tables 4.2.6.8 and 6.1.1.4'
Cu Cu 0.3201 1.2651 'International Tables Vol C Tables 4.2.6.8 and 6.1.1.4'

loop_
_geom_angle_atom_site_label_1
_geom_angle_atom_site_label_2
_geom_angle_atom_site_label_3
_geom_angle
_geom_angle_site_symmetry_1
_geom_angle_site_symmetry_3
O11 Cu1 N12 171.31(13) . .
O11 Cu1 N11 105.22(11) . .
N12 Cu1 N11 79.70(12) . .
O11 Cu1 N13 89.83(11) . .
N12 Cu1 N13 83.27(12) . .
N11 Cu1 N13 155.86(13) . .
O11 Cu1 S1 96.85(9) . .
N12 Cu1 S1 90.02(11) . .
N11 Cu1 S1 92.44(9) . .
N13 Cu1 S1 104.61(9) . .
N1 Cu2 N2 136.92(16) 4 .
N1 Cu2 S2 99.17(10) 4 .
N2 Cu2 S2 108.71(11) . .
N1 Cu2 S1 106.09(12) 4 .
N2 Cu2 S1 97.25(10) . .
S2 Cu2 S1 105.86(5) . .
C2 S2 Cu2 97.81(14) . .
C1 S1 Cu2 97.79(14) . .
C1 S1 Cu1 100.25(14) . .
Cu2 S1 Cu1 138.93(5) . .
N11 O11 Cu1 124.2(2) 3_756 .
C19 N13 C16 109.3(4) . .
C19 N13 C17 109.9(4) . .
C16 N13 C17 107.0(3) . .
C19 N13 Cu1 112.8(3) . .
C16 N13 Cu1 104.6(2) . .
C17 N13 Cu1 112.9(3) . .
C12 N11 O11 116.0(3) . 3_756
C12 N11 Cu1 113.8(2) . .
O11 N11 Cu1 129.5(2) 3_756 .
C13 N12 C15 126.8(3) . .
C13 N12 Cu1 117.4(3) . .
C15 N12 Cu1 115.8(2) . .
C1 N1 Cu2 161.2(3) . 4_556
N11 C12 C13 114.3(3) . .
N11 C12 C11 122.8(3) . .
C13 C12 C11 122.9(3) . .
N12 C13 C12 114.4(3) . .
N12 C13 C14 125.2(3) . .
C12 C13 C14 120.4(3) . .
N1 C1 S1 178.7(4) . .
N12 C15 C16 104.9(3) . .
N2 C2 S2 178.5(4) 4 .
N13 C16 C15 112.0(4) . .
C18 C17 N13 116.1(4) . .
C20 C19 N13 115.5(5) . .
C2 N2 Cu2 163.4(4) 4_556 .

loop_
_geom_bond_atom_site_label_1
_geom_bond_atom_site_label_2
_geom_bond_distance
_geom_bond_site_symmetry_2
Cu1 O11 1.897(3) .
Cu1 N12 1.943(3) .
Cu1 N11 2.019(3) .
Cu1 N13 2.120(3) .
Cu1 S1 2.7202(12) .
Cu2 N1 1.925(3) 4
Cu2 N2 1.928(3) .
Cu2 S2 2.5494(13) .
Cu2 S1 2.5910(13) .
S2 C2 1.657(4) .
S1 C1 1.650(4) .
O11 N11 1.324(4) 3_756
N13 C19 1.486(6) .
N13 C16 1.486(6) .
N13 C17 1.495(6) .
N11 C12 1.301(4) .
N11 O11 1.324(4) 3_756
N12 C13 1.279(5) .
N12 C15 1.466(5) .
N1 C1 1.154(5) .
N1 Cu2 1.925(3) 4_556
C12 C13 1.474(5) .
C12 C11 1.490(5) .
C13 C14 1.489(5) .
C15 C16 1.510(6) .
C2 N2 1.141(5) 4
C18 C17 1.493(7) .
C20 C19 1.482(8) .
N2 C2 1.141(5) 4_556
